data_7016178
loop_
_publ_author_name
'Oztopcu, Ozg\"ur'
'Mereiter, Kurt'
'Puchberger, Michael'
'Kirchner, Karl A.'

_publ_section_title
;
 Tri- and tetracoordinate copper(i) complexes bearing bidentate
 soft/hard SN and SeN ligands based on 2-aminopyridine.
;
_journal_issue 26
_journal_name_full 'Dalton transactions (Cambridge, England : 2003)'
_journal_page_first 7008
_journal_page_last 7021
_journal_paper_doi 10.1039/c1dt10377f
_journal_volume 40
_journal_year 2011
_chemical_formula_moiety 'C30 H34 Cu F3 N2 O3 P2 S2'
_chemical_formula_sum 'C30 H34 Cu F3 N2 O3 P2 S2'
_chemical_formula_weight 717.19
_chemical_name_common '1512 (Cu(CF3SO3)(SPN-iPr)(PPh3)) at 100K'
_chemical_name_systematic
;
?
;
_space_group_IT_number 2
_symmetry_cell_setting triclinic
_symmetry_space_group_name_Hall '-P 1'
_symmetry_space_group_name_H-M 'P -1'
_atom_sites_solution_hydrogens geom
_atom_sites_solution_primary direct
_atom_sites_solution_secondary difmap
_audit_creation_method SHELXL-97
_cell_angle_alpha 96.1540(10)
_cell_angle_beta 100.6200(10)
_cell_angle_gamma 112.4000(10)
_cell_formula_units_Z 2
_cell_length_a 9.29990(10)
_cell_length_b 9.89070(10)
_cell_length_c 19.5996(2)
_cell_measurement_reflns_used 9866
_cell_measurement_temperature 100(2)
_cell_measurement_theta_max 30.02
_cell_measurement_theta_min 2.42
_cell_volume 1606.71(3)
_computing_cell_refinement 'Bruker SAINT'
_computing_data_collection 'Bruker APEX2'
_computing_data_reduction 'Bruker SAINT, SADABS, XPREP'
_computing_molecular_graphics 'Bruker SHELXTL'
_computing_publication_material 'Bruker SHELXTL'
_computing_structure_refinement 'SHELXL-97 (Sheldrick, 2008)'
_computing_structure_solution 'SHELXS-97 (Sheldrick, 2008)'
_diffrn_ambient_temperature 100(2)
_diffrn_measured_fraction_theta_full 0.995
_diffrn_measured_fraction_theta_max 0.995
_diffrn_measurement_device_type 'Bruker Kappa APEX-II CCD'
_diffrn_measurement_method '\f and \w scans'
_diffrn_radiation_monochromator graphite
_diffrn_radiation_source 'fine-focus sealed tube'
_diffrn_radiation_type MoK\a
_diffrn_radiation_wavelength 0.71073
_diffrn_reflns_av_R_equivalents 0.0244
_diffrn_reflns_av_sigmaI/netI 0.0233
_diffrn_reflns_limit_h_max 13
_diffrn_reflns_limit_h_min -12
_diffrn_reflns_limit_k_max 13
_diffrn_reflns_limit_k_min -13
_diffrn_reflns_limit_l_max 27
_diffrn_reflns_limit_l_min -27
_diffrn_reflns_number 30738
_diffrn_reflns_theta_full 30.00
_diffrn_reflns_theta_max 30.00
_diffrn_reflns_theta_min 2.27
_exptl_absorpt_coefficient_mu 0.961
_exptl_absorpt_correction_T_max 0.75
_exptl_absorpt_correction_T_min 0.66
_exptl_absorpt_correction_type multi-scan
_exptl_absorpt_process_details 'program SADABS'
_exptl_crystal_colour colourless
_exptl_crystal_density_diffrn 1.482
_exptl_crystal_density_method 'not measured'
_exptl_crystal_description plate
_exptl_crystal_F_000 740
_exptl_crystal_size_max 0.38
_exptl_crystal_size_mid 0.28
_exptl_crystal_size_min 0.12
_refine_diff_density_max 2.270
_refine_diff_density_min -0.402
_refine_diff_density_rms 0.073
_refine_ls_extinction_method none
_refine_ls_goodness_of_fit_ref 1.037
_refine_ls_hydrogen_treatment mixed
_refine_ls_matrix_type full
_refine_ls_number_parameters 395
_refine_ls_number_reflns 9308
_refine_ls_number_restraints 0
_refine_ls_restrained_S_all 1.037
_refine_ls_R_factor_all 0.0390
_refine_ls_R_factor_gt 0.0343
_refine_ls_shift/su_max 0.001
_refine_ls_shift/su_mean 0.000
_refine_ls_structure_factor_coef Fsqd
_refine_ls_weighting_details 'calc w=1/[\s^2^(Fo^2^)+(0.0439P)^2^+1.3211P] where P=(Fo^2^+2Fc^2^)/3'
_refine_ls_weighting_scheme calc
_refine_ls_wR_factor_gt 0.0868
_refine_ls_wR_factor_ref 0.0897
_reflns_number_gt 8348
_reflns_number_total 9308
_reflns_threshold_expression >2sigma(I)
_cod_data_source_file c1dt10377f.txt
_cod_data_source_block 13-1512
_cod_depositor_comments
;
The following automatic conversions were performed:

'_symmetry_cell_setting' value 'Triclinic' changed to 'triclinic'
according to /home/saulius/struct/CIF-dictionaries/cif_core.dic
dictionary named 'cif_core.dic' version 2.4.1 from 2010-06-29.

Automatic conversion script
Id: cif_fix_values 1715 2011-07-08 13:25:40Z adriana 
;
_cod_original_sg_symbol_H-M P-1
_cod_database_code 7016178

loop_
_symmetry_equiv_pos_as_xyz
'x, y, z'
'-x, -y, -z'

loop_
_atom_site_label
_atom_site_type_symbol
_atom_site_fract_x
_atom_site_fract_y
_atom_site_fract_z
_atom_site_U_iso_or_equiv
_atom_site_adp_type
_atom_site_occupancy
_atom_site_symmetry_multiplicity
_atom_site_calc_flag
_atom_site_refinement_flags
_atom_site_disorder_assembly
_atom_site_disorder_group
Cu1 Cu 0.56611(2) 0.38722(2) 0.248413(10) 0.01575(5) Uani 1 1 d . . .
S1 S 0.81367(4) 0.57870(4) 0.25959(2) 0.01784(8) Uani 1 1 d . . .
S2 S 0.65708(5) 0.15801(4) 0.36258(2) 0.02064(8) Uani 1 1 d . . .
P1 P 0.77179(4) 0.71332(4) 0.32752(2) 0.01371(8) Uani 1 1 d . . .
P2 P 0.50409(5) 0.22250(4) 0.15037(2) 0.01448(8) Uani 1 1 d . . .
F1 F 0.67730(19) 0.1095(2) 0.49169(8) 0.0604(5) Uani 1 1 d . . .
F2 F 0.68470(18) 0.32487(16) 0.48111(7) 0.0467(3) Uani 1 1 d . . .
F3 F 0.46163(15) 0.13149(18) 0.44457(7) 0.0464(3) Uani 1 1 d . . .
O1 O 0.5815(2) 0.24306(18) 0.32768(8) 0.0381(4) Uani 1 1 d . . .
O2 O 0.57426(18) -0.00089(15) 0.33677(9) 0.0365(3) Uani 1 1 d . . .
O3 O 0.82848(18) 0.21759(17) 0.37547(10) 0.0396(4) Uani 1 1 d . . .
N1 N 0.43300(16) 0.46178(15) 0.30020(7) 0.0166(2) Uani 1 1 d . . .
N2 N 0.58843(16) 0.71449(15) 0.30411(8) 0.0172(2) Uani 1 1 d . . .
H2n H 0.588(3) 0.794(3) 0.3093(12) 0.021 Uiso 1 1 d . . .
C1 C 0.44887(18) 0.60351(17) 0.31208(8) 0.0160(3) Uani 1 1 d . . .
C2 C 0.3313(2) 0.6433(2) 0.33251(9) 0.0218(3) Uani 1 1 d . . .
H2 H 0.3426 0.7437 0.3379 0.026 Uiso 1 1 calc R . .
C3 C 0.1990(2) 0.5330(2) 0.34454(10) 0.0259(4) Uani 1 1 d . . .
H3 H 0.1163 0.5564 0.3573 0.031 Uiso 1 1 calc R . .
C4 C 0.1866(2) 0.3873(2) 0.33792(9) 0.0247(3) Uani 1 1 d . . .
H4 H 0.0993 0.3112 0.3488 0.030 Uiso 1 1 calc R . .
C5 C 0.30442(19) 0.35644(19) 0.31522(9) 0.0208(3) Uani 1 1 d . . .
H5 H 0.2954 0.2567 0.3098 0.025 Uiso 1 1 calc R . .
C6 C 0.90181(19) 0.90790(17) 0.33189(8) 0.0179(3) Uani 1 1 d . . .
H6 H 0.8744 0.9716 0.3658 0.022 Uiso 1 1 calc R . .
C7 C 0.8734(2) 0.95027(19) 0.25914(10) 0.0242(3) Uani 1 1 d . . .
H7A H 0.9454 1.0545 0.2622 0.036 Uiso 1 1 calc R . .
H7B H 0.7618 0.9377 0.2441 0.036 Uiso 1 1 calc R . .
H7C H 0.8950 0.8857 0.2246 0.036 Uiso 1 1 calc R . .
C8 C 1.0785(2) 0.93702(19) 0.35928(10) 0.0235(3) Uani 1 1 d . . .
H8A H 1.1052 0.8693 0.3289 0.035 Uiso 1 1 calc R . .
H8B H 1.0965 0.9199 0.4079 0.035 Uiso 1 1 calc R . .
H8C H 1.1466 1.0405 0.3586 0.035 Uiso 1 1 calc R . .
C9 C 0.78305(19) 0.66545(18) 0.41557(8) 0.0187(3) Uani 1 1 d . . .
H9 H 0.6813 0.5765 0.4117 0.022 Uiso 1 1 calc R . .
C10 C 0.9197(2) 0.6187(2) 0.44101(10) 0.0249(3) Uani 1 1 d . . .
H10A H 1.0224 0.7000 0.4424 0.037 Uiso 1 1 calc R . .
H10B H 0.9054 0.5297 0.4084 0.037 Uiso 1 1 calc R . .
H10C H 0.9187 0.5965 0.4885 0.037 Uiso 1 1 calc R . .
C11 C 0.7837(3) 0.7896(2) 0.46961(10) 0.0299(4) Uani 1 1 d . . .
H11A H 0.7659 0.7532 0.5132 0.045 Uiso 1 1 calc R . .
H11B H 0.6980 0.8196 0.4501 0.045 Uiso 1 1 calc R . .
H11C H 0.8875 0.8755 0.4801 0.045 Uiso 1 1 calc R . .
C12 C 0.37658(18) 0.24135(18) 0.07277(8) 0.0176(3) Uani 1 1 d . . .
C13 C 0.3929(2) 0.3846(2) 0.06600(10) 0.0249(3) Uani 1 1 d . . .
H13 H 0.4628 0.4669 0.1027 0.030 Uiso 1 1 calc R . .
C14 C 0.3073(2) 0.4081(2) 0.00565(12) 0.0333(4) Uani 1 1 d . . .
H14 H 0.3200 0.5064 0.0013 0.040 Uiso 1 1 calc R . .
C15 C 0.2044(2) 0.2896(3) -0.04768(11) 0.0333(4) Uani 1 1 d . . .
H15 H 0.1472 0.3064 -0.0889 0.040 Uiso 1 1 calc R . .
C16 C 0.1845(3) 0.1461(3) -0.04111(11) 0.0352(4) Uani 1 1 d . . .
H16 H 0.1123 0.0641 -0.0776 0.042 Uiso 1 1 calc R . .
C17 C 0.2703(2) 0.1219(2) 0.01898(10) 0.0278(4) Uani 1 1 d . . .
H17 H 0.2563 0.0232 0.0233 0.033 Uiso 1 1 calc R . .
C18 C 0.41369(19) 0.02431(17) 0.15307(8) 0.0177(3) Uani 1 1 d . . .
C19 C 0.2731(2) -0.0306(2) 0.17680(9) 0.0251(3) Uani 1 1 d . . .
H19 H 0.2255 0.0346 0.1900 0.030 Uiso 1 1 calc R . .
C20 C 0.2026(2) -0.1803(2) 0.18115(10) 0.0298(4) Uani 1 1 d . . .
H20 H 0.1057 -0.2173 0.1962 0.036 Uiso 1 1 calc R . .
C21 C 0.2733(3) -0.2755(2) 0.16363(10) 0.0304(4) Uani 1 1 d . . .
H21 H 0.2253 -0.3775 0.1670 0.037 Uiso 1 1 calc R . .
C22 C 0.4141(2) -0.2217(2) 0.14121(10) 0.0278(4) Uani 1 1 d . . .
H22 H 0.4635 -0.2865 0.1299 0.033 Uiso 1 1 calc R . .
C23 C 0.4832(2) -0.07311(18) 0.13519(9) 0.0210(3) Uani 1 1 d . . .
H23 H 0.5784 -0.0375 0.1188 0.025 Uiso 1 1 calc R . .
C24 C 0.68671(18) 0.24488(16) 0.12217(8) 0.0158(3) Uani 1 1 d . . .
C25 C 0.8222(2) 0.26442(19) 0.17420(8) 0.0198(3) Uani 1 1 d . . .
H25 H 0.8165 0.2653 0.2221 0.024 Uiso 1 1 calc R . .
C26 C 0.9650(2) 0.2825(2) 0.15576(10) 0.0254(3) Uani 1 1 d . . .
H26 H 1.0559 0.2934 0.1910 0.031 Uiso 1 1 calc R . .
C27 C 0.9750(2) 0.2846(2) 0.08605(10) 0.0273(4) Uani 1 1 d . . .
H27 H 1.0729 0.2979 0.0737 0.033 Uiso 1 1 calc R . .
C28 C 0.8421(2) 0.2674(2) 0.03452(9) 0.0242(3) Uani 1 1 d . . .
H28 H 0.8497 0.2703 -0.0130 0.029 Uiso 1 1 calc R . .
C29 C 0.6976(2) 0.24590(18) 0.05210(8) 0.0191(3) Uani 1 1 d . . .
H29 H 0.6062 0.2319 0.0163 0.023 Uiso 1 1 calc R . .
C30 C 0.6186(2) 0.1828(2) 0.44977(10) 0.0288(4) Uani 1 1 d . . .

loop_
_atom_site_aniso_label
_atom_site_aniso_U_11
_atom_site_aniso_U_22
_atom_site_aniso_U_33
_atom_site_aniso_U_23
_atom_site_aniso_U_13
_atom_site_aniso_U_12
Cu1 0.01656(9) 0.01398(9) 0.01727(9) 0.00187(7) 0.00624(7) 0.00623(7)
S1 0.01582(16) 0.01515(17) 0.02291(18) 0.00086(13) 0.00900(13) 0.00555(13)
S2 0.02522(19) 0.01613(18) 0.0260(2) 0.00620(14) 0.01134(15) 0.01140(15)
P1 0.01360(16) 0.01299(17) 0.01618(17) 0.00327(13) 0.00521(13) 0.00640(13)
P2 0.01620(17) 0.01316(17) 0.01497(17) 0.00227(13) 0.00491(13) 0.00660(13)
F1 0.0489(8) 0.0702(11) 0.0462(8) 0.0415(8) -0.0057(7) 0.0075(8)
F2 0.0494(8) 0.0451(8) 0.0316(6) -0.0081(6) 0.0150(6) 0.0061(6)
F3 0.0279(6) 0.0634(9) 0.0427(7) 0.0111(7) 0.0203(5) 0.0076(6)
O1 0.0634(10) 0.0380(8) 0.0285(7) 0.0186(6) 0.0137(7) 0.0330(8)
O2 0.0305(7) 0.0190(6) 0.0583(10) -0.0034(6) 0.0089(7) 0.0120(5)
O3 0.0269(7) 0.0278(7) 0.0657(11) 0.0028(7) 0.0260(7) 0.0078(6)
N1 0.0155(6) 0.0161(6) 0.0191(6) 0.0036(5) 0.0067(5) 0.0064(5)
N2 0.0156(6) 0.0143(6) 0.0256(7) 0.0060(5) 0.0067(5) 0.0091(5)
C1 0.0142(6) 0.0177(7) 0.0167(6) 0.0025(5) 0.0039(5) 0.0075(5)
C2 0.0189(7) 0.0254(8) 0.0249(8) 0.0026(6) 0.0064(6) 0.0135(6)
C3 0.0168(7) 0.0360(10) 0.0263(8) 0.0010(7) 0.0079(6) 0.0125(7)
C4 0.0161(7) 0.0305(9) 0.0239(8) 0.0037(7) 0.0084(6) 0.0046(6)
C5 0.0174(7) 0.0196(7) 0.0227(7) 0.0035(6) 0.0071(6) 0.0040(6)
C6 0.0182(7) 0.0136(7) 0.0219(7) 0.0034(5) 0.0056(5) 0.0061(5)
C7 0.0249(8) 0.0191(8) 0.0279(8) 0.0104(6) 0.0069(6) 0.0068(6)
C8 0.0170(7) 0.0202(8) 0.0276(8) 0.0046(6) 0.0029(6) 0.0029(6)
C9 0.0193(7) 0.0200(7) 0.0179(7) 0.0043(6) 0.0055(5) 0.0087(6)
C10 0.0221(8) 0.0268(9) 0.0270(8) 0.0096(7) 0.0029(6) 0.0115(7)
C11 0.0429(11) 0.0306(9) 0.0214(8) 0.0028(7) 0.0119(7) 0.0193(8)
C12 0.0161(6) 0.0205(7) 0.0187(7) 0.0054(5) 0.0059(5) 0.0091(6)
C13 0.0200(7) 0.0203(8) 0.0333(9) 0.0101(7) 0.0040(6) 0.0070(6)
C14 0.0262(9) 0.0345(10) 0.0443(11) 0.0234(9) 0.0087(8) 0.0136(8)
C15 0.0291(9) 0.0515(13) 0.0278(9) 0.0198(9) 0.0076(7) 0.0223(9)
C16 0.0366(10) 0.0425(12) 0.0227(9) 0.0008(8) -0.0032(7) 0.0185(9)
C17 0.0332(9) 0.0264(9) 0.0229(8) 0.0010(7) -0.0006(7) 0.0156(7)
C18 0.0218(7) 0.0140(7) 0.0154(7) 0.0026(5) 0.0035(5) 0.0060(6)
C19 0.0265(8) 0.0217(8) 0.0242(8) 0.0036(6) 0.0097(6) 0.0056(6)
C20 0.0305(9) 0.0242(9) 0.0239(8) 0.0057(7) 0.0076(7) -0.0011(7)
C21 0.0418(10) 0.0152(8) 0.0214(8) 0.0055(6) -0.0014(7) 0.0015(7)
C22 0.0375(10) 0.0162(8) 0.0252(8) 0.0026(6) -0.0010(7) 0.0106(7)
C23 0.0251(8) 0.0167(7) 0.0208(7) 0.0028(6) 0.0030(6) 0.0095(6)
C24 0.0189(7) 0.0129(6) 0.0173(7) 0.0025(5) 0.0064(5) 0.0077(5)
C25 0.0228(7) 0.0212(7) 0.0169(7) 0.0030(6) 0.0054(6) 0.0105(6)
C26 0.0204(8) 0.0321(9) 0.0238(8) 0.0028(7) 0.0035(6) 0.0124(7)
C27 0.0211(8) 0.0349(10) 0.0289(9) 0.0069(7) 0.0109(7) 0.0124(7)
C28 0.0263(8) 0.0313(9) 0.0201(7) 0.0079(6) 0.0109(6) 0.0142(7)
C29 0.0217(7) 0.0208(7) 0.0169(7) 0.0039(5) 0.0057(6) 0.0105(6)
C30 0.0233(8) 0.0353(10) 0.0239(8) 0.0130(7) 0.0074(7) 0.0051(7)

loop_
_atom_type_symbol
_atom_type_description
_atom_type_scat_dispersion_real
_atom_type_scat_dispersion_imag
_atom_type_scat_source
C C 0.0033 0.0016 'International Tables Vol C Tables 4.2.6.8 and 6.1.1.4'
H H 0.0000 0.0000 'International Tables Vol C Tables 4.2.6.8 and 6.1.1.4'
N N 0.0061 0.0033 'International Tables Vol C Tables 4.2.6.8 and 6.1.1.4'
O O 0.0106 0.0060 'International Tables Vol C Tables 4.2.6.8 and 6.1.1.4'
F F 0.0171 0.0103 'International Tables Vol C Tables 4.2.6.8 and 6.1.1.4'
P P 0.1023 0.0942 'International Tables Vol C Tables 4.2.6.8 and 6.1.1.4'
S S 0.1246 0.1234 'International Tables Vol C Tables 4.2.6.8 and 6.1.1.4'
Cu Cu 0.3201 1.2651 'International Tables Vol C Tables 4.2.6.8 and 6.1.1.4'

loop_
_geom_angle_atom_site_label_1
_geom_angle_atom_site_label_2
_geom_angle_atom_site_label_3
_geom_angle
_geom_angle_site_symmetry_1
_geom_angle_site_symmetry_3
_geom_angle_publ_flag
N1 Cu1 P2 132.86(4) . . ?
N1 Cu1 O1 90.06(6) . . ?
P2 Cu1 O1 99.03(4) . . ?
N1 Cu1 S1 109.84(4) . . ?
P2 Cu1 S1 109.710(16) . . ?
O1 Cu1 S1 110.71(5) . . ?
P1 S1 Cu1 92.247(18) . . ?
O3 S2 O1 115.79(10) . . ?
O3 S2 O2 115.63(9) . . ?
O1 S2 O2 113.91(10) . . ?
O3 S2 C30 104.73(9) . . ?
O1 S2 C30 100.81(9) . . ?
O2 S2 C30 103.34(10) . . ?
N2 P1 C6 101.43(7) . . ?
N2 P1 C9 104.19(7) . . ?
C6 P1 C9 111.64(7) . . ?
N2 P1 S1 114.56(5) . . ?
C6 P1 S1 111.16(5) . . ?
C9 P1 S1 113.13(6) . . ?
C12 P2 C24 103.06(7) . . ?
C12 P2 C18 104.27(7) . . ?
C24 P2 C18 103.39(7) . . ?
C12 P2 Cu1 116.54(5) . . ?
C24 P2 Cu1 109.07(5) . . ?
C18 P2 Cu1 118.69(5) . . ?
S2 O1 Cu1 151.01(11) . . ?
C1 N1 C5 117.63(13) . . ?
C1 N1 Cu1 125.06(10) . . ?
C5 N1 Cu1 116.67(11) . . ?
C1 N2 P1 123.79(11) . . ?
C1 N2 H2n 113.0(16) . . ?
P1 N2 H2n 114.9(16) . . ?
N1 C1 N2 118.21(13) . . ?
N1 C1 C2 122.51(15) . . ?
N2 C1 C2 119.29(14) . . ?
C3 C2 C1 118.32(16) . . ?
C3 C2 H2 120.8 . . ?
C1 C2 H2 120.8 . . ?
C2 C3 C4 119.91(15) . . ?
C2 C3 H3 120.0 . . ?
C4 C3 H3 120.0 . . ?
C5 C4 C3 118.13(16) . . ?
C5 C4 H4 120.9 . . ?
C3 C4 H4 120.9 . . ?
N1 C5 C4 123.20(16) . . ?
N1 C5 H5 118.4 . . ?
C4 C5 H5 118.4 . . ?
C8 C6 C7 110.77(14) . . ?
C8 C6 P1 110.74(11) . . ?
C7 C6 P1 110.46(11) . . ?
C8 C6 H6 108.3 . . ?
C7 C6 H6 108.3 . . ?
P1 C6 H6 108.3 . . ?
C6 C7 H7A 109.5 . . ?
C6 C7 H7B 109.5 . . ?
H7A C7 H7B 109.5 . . ?
C6 C7 H7C 109.5 . . ?
H7A C7 H7C 109.5 . . ?
H7B C7 H7C 109.5 . . ?
C6 C8 H8A 109.5 . . ?
C6 C8 H8B 109.5 . . ?
H8A C8 H8B 109.5 . . ?
C6 C8 H8C 109.5 . . ?
H8A C8 H8C 109.5 . . ?
H8B C8 H8C 109.5 . . ?
C10 C9 C11 112.27(15) . . ?
C10 C9 P1 114.37(12) . . ?
C11 C9 P1 110.96(12) . . ?
C10 C9 H9 106.2 . . ?
C11 C9 H9 106.2 . . ?
P1 C9 H9 106.2 . . ?
C9 C10 H10A 109.5 . . ?
C9 C10 H10B 109.5 . . ?
H10A C10 H10B 109.5 . . ?
C9 C10 H10C 109.5 . . ?
H10A C10 H10C 109.5 . . ?
H10B C10 H10C 109.5 . . ?
C9 C11 H11A 109.5 . . ?
C9 C11 H11B 109.5 . . ?
H11A C11 H11B 109.5 . . ?
C9 C11 H11C 109.5 . . ?
H11A C11 H11C 109.5 . . ?
H11B C11 H11C 109.5 . . ?
C13 C12 C17 118.81(16) . . ?
C13 C12 P2 117.34(13) . . ?
C17 C12 P2 123.79(13) . . ?
C12 C13 C14 120.35(17) . . ?
C12 C13 H13 119.8 . . ?
C14 C13 H13 119.8 . . ?
C15 C14 C13 120.44(18) . . ?
C15 C14 H14 119.8 . . ?
C13 C14 H14 119.8 . . ?
C14 C15 C16 119.90(18) . . ?
C14 C15 H15 120.1 . . ?
C16 C15 H15 120.1 . . ?
C15 C16 C17 119.98(19) . . ?
C15 C16 H16 120.0 . . ?
C17 C16 H16 120.0 . . ?
C16 C17 C12 120.51(18) . . ?
C16 C17 H17 119.7 . . ?
C12 C17 H17 119.7 . . ?
C23 C18 C19 118.84(15) . . ?
C23 C18 P2 122.51(13) . . ?
C19 C18 P2 118.60(13) . . ?
C20 C19 C18 120.30(17) . . ?
C20 C19 H19 119.9 . . ?
C18 C19 H19 119.9 . . ?
C21 C20 C19 120.27(18) . . ?
C21 C20 H20 119.9 . . ?
C19 C20 H20 119.9 . . ?
C22 C21 C20 119.90(17) . . ?
C22 C21 H21 120.1 . . ?
C20 C21 H21 120.1 . . ?
C21 C22 C23 120.16(18) . . ?
C21 C22 H22 119.9 . . ?
C23 C22 H22 119.9 . . ?
C22 C23 C18 120.52(17) . . ?
C22 C23 H23 119.7 . . ?
C18 C23 H23 119.7 . . ?
C29 C24 C25 119.24(14) . . ?
C29 C24 P2 123.14(12) . . ?
C25 C24 P2 117.61(11) . . ?
C26 C25 C24 120.11(15) . . ?
C26 C25 H25 119.9 . . ?
C24 C25 H25 119.9 . . ?
C27 C26 C25 120.20(16) . . ?
C27 C26 H26 119.9 . . ?
C25 C26 H26 119.9 . . ?
C28 C27 C26 119.98(16) . . ?
C28 C27 H27 120.0 . . ?
C26 C27 H27 120.0 . . ?
C27 C28 C29 120.29(16) . . ?
C27 C28 H28 119.9 . . ?
C29 C28 H28 119.9 . . ?
C28 C29 C24 120.16(15) . . ?
C28 C29 H29 119.9 . . ?
C24 C29 H29 119.9 . . ?
F2 C30 F1 107.63(17) . . ?
F2 C30 F3 108.13(18) . . ?
F1 C30 F3 107.92(16) . . ?
F2 C30 S2 111.48(13) . . ?
F1 C30 S2 111.22(16) . . ?
F3 C30 S2 110.31(13) . . ?

loop_
_geom_bond_atom_site_label_1
_geom_bond_atom_site_label_2
_geom_bond_distance
_geom_bond_site_symmetry_2
_geom_bond_publ_flag
Cu1 N1 2.0261(13) . ?
Cu1 P2 2.2099(4) . ?
Cu1 O1 2.2395(14) . ?
Cu1 S1 2.3101(4) . ?
S1 P1 1.9756(5) . ?
S2 O3 1.4338(15) . ?
S2 O1 1.4376(14) . ?
S2 O2 1.4430(14) . ?
S2 C30 1.8197(19) . ?
P1 N2 1.6870(14) . ?
P1 C6 1.8237(16) . ?
P1 C9 1.8330(16) . ?
P2 C12 1.8216(16) . ?
P2 C24 1.8233(15) . ?
P2 C18 1.8261(16) . ?
F1 C30 1.327(2) . ?
F2 C30 1.322(2) . ?
F3 C30 1.329(2) . ?
N1 C1 1.342(2) . ?
N1 C5 1.359(2) . ?
N2 C1 1.393(2) . ?
N2 H2n 0.78(2) . ?
C1 C2 1.402(2) . ?
C2 C3 1.378(2) . ?
C2 H2 0.9500 . ?
C3 C4 1.391(3) . ?
C3 H3 0.9500 . ?
C4 C5 1.377(2) . ?
C4 H4 0.9500 . ?
C5 H5 0.9500 . ?
C6 C8 1.533(2) . ?
C6 C7 1.534(2) . ?
C6 H6 1.0000 . ?
C7 H7A 0.9800 . ?
C7 H7B 0.9800 . ?
C7 H7C 0.9800 . ?
C8 H8A 0.9800 . ?
C8 H8B 0.9800 . ?
C8 H8C 0.9800 . ?
C9 C10 1.530(2) . ?
C9 C11 1.531(2) . ?
C9 H9 1.0000 . ?
C10 H10A 0.9800 . ?
C10 H10B 0.9800 . ?
C10 H10C 0.9800 . ?
C11 H11A 0.9800 . ?
C11 H11B 0.9800 . ?
C11 H11C 0.9800 . ?
C12 C13 1.390(2) . ?
C12 C17 1.394(2) . ?
C13 C14 1.393(3) . ?
C13 H13 0.9500 . ?
C14 C15 1.377(3) . ?
C14 H14 0.9500 . ?
C15 C16 1.383(3) . ?
C15 H15 0.9500 . ?
C16 C17 1.394(3) . ?
C16 H16 0.9500 . ?
C17 H17 0.9500 . ?
C18 C23 1.398(2) . ?
C18 C19 1.399(2) . ?
C19 C20 1.391(3) . ?
C19 H19 0.9500 . ?
C20 C21 1.387(3) . ?
C20 H20 0.9500 . ?
C21 C22 1.386(3) . ?
C21 H21 0.9500 . ?
C22 C23 1.390(2) . ?
C22 H22 0.9500 . ?
C23 H23 0.9500 . ?
C24 C29 1.396(2) . ?
C24 C25 1.401(2) . ?
C25 C26 1.392(2) . ?
C25 H25 0.9500 . ?
C26 C27 1.388(3) . ?
C26 H26 0.9500 . ?
C27 C28 1.385(3) . ?
C27 H27 0.9500 . ?
C28 C29 1.392(2) . ?
C28 H28 0.9500 . ?
C29 H29 0.9500 . ?

loop_
_geom_hbond_atom_site_label_D
_geom_hbond_atom_site_label_H
_geom_hbond_atom_site_label_A
_geom_hbond_distance_DH
_geom_hbond_distance_HA
_geom_hbond_distance_DA
_geom_hbond_angle_DHA
_geom_hbond_site_symmetry_A
N2 H2n O2 0.78(2) 2.10(2) 2.8775(19) 172(2) 1_565

loop_
_geom_torsion_atom_site_label_1
_geom_torsion_atom_site_label_2
_geom_torsion_atom_site_label_3
_geom_torsion_atom_site_label_4
_geom_torsion
_geom_torsion_site_symmetry_1
_geom_torsion_site_symmetry_2
_geom_torsion_site_symmetry_3
_geom_torsion_site_symmetry_4
_geom_torsion_publ_flag
N1 Cu1 S1 P1 7.20(5) . . . . ?
P2 Cu1 S1 P1 161.022(19) . . . . ?
O1 Cu1 S1 P1 -90.70(5) . . . . ?
Cu1 S1 P1 N2 -45.31(6) . . . . ?
Cu1 S1 P1 C6 -159.55(6) . . . . ?
Cu1 S1 P1 C9 73.91(6) . . . . ?
N1 Cu1 P2 C12 49.26(8) . . . . ?
O1 Cu1 P2 C12 147.82(7) . . . . ?
S1 Cu1 P2 C12 -96.25(6) . . . . ?
N1 Cu1 P2 C24 165.36(7) . . . . ?
O1 Cu1 P2 C24 -96.09(7) . . . . ?
S1 Cu1 P2 C24 19.84(6) . . . . ?
N1 Cu1 P2 C18 -76.71(8) . . . . ?
O1 Cu1 P2 C18 21.84(8) . . . . ?
S1 Cu1 P2 C18 137.77(6) . . . . ?
O3 S2 O1 Cu1 36.3(3) . . . . ?
O2 S2 O1 Cu1 -101.4(2) . . . . ?
C30 S2 O1 Cu1 148.6(2) . . . . ?
N1 Cu1 O1 S2 -159.9(2) . . . . ?
P2 Cu1 O1 S2 66.5(2) . . . . ?
S1 Cu1 O1 S2 -48.6(2) . . . . ?
P2 Cu1 N1 C1 -118.58(12) . . . . ?
O1 Cu1 N1 C1 139.01(13) . . . . ?
S1 Cu1 N1 C1 26.90(14) . . . . ?
P2 Cu1 N1 C5 51.99(14) . . . . ?
O1 Cu1 N1 C5 -50.42(12) . . . . ?
S1 Cu1 N1 C5 -162.53(11) . . . . ?
C6 P1 N2 C1 -161.95(13) . . . . ?
C9 P1 N2 C1 -45.89(15) . . . . ?
S1 P1 N2 C1 78.23(13) . . . . ?
C5 N1 C1 N2 173.30(14) . . . . ?
Cu1 N1 C1 N2 -16.2(2) . . . . ?
C5 N1 C1 C2 -6.2(2) . . . . ?
Cu1 N1 C1 C2 164.25(12) . . . . ?
P1 N2 C1 N1 -37.4(2) . . . . ?
P1 N2 C1 C2 142.18(13) . . . . ?
N1 C1 C2 C3 3.7(2) . . . . ?
N2 C1 C2 C3 -175.85(15) . . . . ?
C1 C2 C3 C4 1.5(3) . . . . ?
C2 C3 C4 C5 -3.8(3) . . . . ?
C1 N1 C5 C4 3.8(2) . . . . ?
Cu1 N1 C5 C4 -167.49(13) . . . . ?
C3 C4 C5 N1 1.1(3) . . . . ?
N2 P1 C6 C8 174.86(11) . . . . ?
C9 P1 C6 C8 64.41(13) . . . . ?
S1 P1 C6 C8 -62.94(12) . . . . ?
N2 P1 C6 C7 -62.05(13) . . . . ?
C9 P1 C6 C7 -172.50(11) . . . . ?
S1 P1 C6 C7 60.16(12) . . . . ?
N2 P1 C9 C10 165.33(12) . . . . ?
C6 P1 C9 C10 -85.99(13) . . . . ?
S1 P1 C9 C10 40.29(13) . . . . ?
N2 P1 C9 C11 -66.42(14) . . . . ?
C6 P1 C9 C11 42.27(14) . . . . ?
S1 P1 C9 C11 168.54(11) . . . . ?
C24 P2 C12 C13 -86.81(14) . . . . ?
C18 P2 C12 C13 165.48(13) . . . . ?
Cu1 P2 C12 C13 32.58(15) . . . . ?
C24 P2 C12 C17 90.15(16) . . . . ?
C18 P2 C12 C17 -17.56(16) . . . . ?
Cu1 P2 C12 C17 -150.46(13) . . . . ?
C17 C12 C13 C14 -1.5(3) . . . . ?
P2 C12 C13 C14 175.56(14) . . . . ?
C12 C13 C14 C15 0.6(3) . . . . ?
C13 C14 C15 C16 0.6(3) . . . . ?
C14 C15 C16 C17 -0.9(3) . . . . ?
C15 C16 C17 C12 0.0(3) . . . . ?
C13 C12 C17 C16 1.3(3) . . . . ?
P2 C12 C17 C16 -175.66(15) . . . . ?
C12 P2 C18 C23 106.83(14) . . . . ?
C24 P2 C18 C23 -0.64(15) . . . . ?
Cu1 P2 C18 C23 -121.51(13) . . . . ?
C12 P2 C18 C19 -75.92(14) . . . . ?
C24 P2 C18 C19 176.61(13) . . . . ?
Cu1 P2 C18 C19 55.74(15) . . . . ?
C23 C18 C19 C20 -1.2(3) . . . . ?
P2 C18 C19 C20 -178.53(14) . . . . ?
C18 C19 C20 C21 1.6(3) . . . . ?
C19 C20 C21 C22 -0.5(3) . . . . ?
C20 C21 C22 C23 -1.0(3) . . . . ?
C21 C22 C23 C18 1.4(3) . . . . ?
C19 C18 C23 C22 -0.3(2) . . . . ?
P2 C18 C23 C22 176.96(13) . . . . ?
C12 P2 C24 C29 -10.68(15) . . . . ?
C18 P2 C24 C29 97.70(14) . . . . ?
Cu1 P2 C24 C29 -135.12(12) . . . . ?
C12 P2 C24 C25 168.20(12) . . . . ?
C18 P2 C24 C25 -83.42(13) . . . . ?
Cu1 P2 C24 C25 43.76(13) . . . . ?
C29 C24 C25 C26 -0.9(2) . . . . ?
P2 C24 C25 C26 -179.80(13) . . . . ?
C24 C25 C26 C27 1.4(3) . . . . ?
C25 C26 C27 C28 -0.6(3) . . . . ?
C26 C27 C28 C29 -0.9(3) . . . . ?
C27 C28 C29 C24 1.4(3) . . . . ?
C25 C24 C29 C28 -0.6(2) . . . . ?
P2 C24 C29 C28 178.31(13) . . . . ?
O3 S2 C30 F2 59.63(17) . . . . ?
O1 S2 C30 F2 -60.91(16) . . . . ?
O2 S2 C30 F2 -178.91(14) . . . . ?
O3 S2 C30 F1 -60.50(16) . . . . ?
O1 S2 C30 F1 178.96(14) . . . . ?
O2 S2 C30 F1 60.96(15) . . . . ?
O3 S2 C30 F3 179.78(14) . . . . ?
O1 S2 C30 F3 59.24(17) . . . . ?
O2 S2 C30 F3 -58.76(17) . . . . ?
